data_7213857
loop_
_publ_author_name
'Wu, Hua'
'L\"u, Xiao-Li'
'Yang, Chun-Long'
'Dong, Chang-Xun'
'Wu, Mei-Sheng'

_publ_section_title
;
 Diverse topologies of seven d10 coordination polymers constructed from a
 long ligand and different carboxylates
;
_journal_issue 6
_journal_name_full CrystEngComm
_journal_page_first 992
_journal_paper_doi 10.1039/c3ce41974f
_journal_volume 16
_journal_year 2014
_chemical_formula_sum 'C74 H90 Cd4 N18 O17'
_chemical_formula_weight 1953.24
_chemical_name_systematic
;
 ?
;
_space_group_IT_number 2
_symmetry_cell_setting triclinic
_symmetry_space_group_name_Hall '-P 1'
_symmetry_space_group_name_H-M 'P -1'
_atom_sites_solution_hydrogens geom
_atom_sites_solution_primary direct
_atom_sites_solution_secondary difmap
_audit_creation_method SHELXL-97
_cell_angle_alpha 111.617(13)
_cell_angle_beta 93.704(9)
_cell_angle_gamma 95.474(10)
_cell_formula_units_Z 1
_cell_length_a 10.1865(10)
_cell_length_b 13.716(2)
_cell_length_c 15.936(2)
_cell_measurement_reflns_used 7433
_cell_measurement_temperature 293(2)
_cell_measurement_theta_max 25.4
_cell_measurement_theta_min 4.2
_cell_volume 2048.5(5)
_computing_cell_refinement CrysAlis
_computing_data_collection 'CrysAlis (Oxford Diffraction, 2006)'
_computing_data_reduction CrysAlis
_computing_structure_refinement 'SHELXL-97 (Sheldrick, 2008)'
_computing_structure_solution 'SHELXL-97 (Sheldrick, 2008)'
_diffrn_ambient_temperature 293(2)
_diffrn_detector_area_resol_mean 10.0
_diffrn_measured_fraction_theta_full 0.991
_diffrn_measured_fraction_theta_max 0.991
_diffrn_measurement_device_type 'Oxford Diffraction Gemini R Ultra'
_diffrn_measurement_method '\w scan'
_diffrn_radiation_monochromator graphite
_diffrn_radiation_source 'fine-focus sealed tube'
_diffrn_radiation_type MoK\a
_diffrn_radiation_wavelength 0.71073
_diffrn_reflns_av_R_equivalents 0.0473
_diffrn_reflns_av_sigmaI/netI 0.1285
_diffrn_reflns_limit_h_max 12
_diffrn_reflns_limit_h_min -10
_diffrn_reflns_limit_k_max 16
_diffrn_reflns_limit_k_min -16
_diffrn_reflns_limit_l_max 19
_diffrn_reflns_limit_l_min -19
_diffrn_reflns_number 13565
_diffrn_reflns_theta_full 25.00
_diffrn_reflns_theta_max 25.35
_diffrn_reflns_theta_min 4.16
_exptl_absorpt_coefficient_mu 1.100
_exptl_absorpt_correction_T_max 0.852
_exptl_absorpt_correction_T_min 0.792
_exptl_absorpt_correction_type multi-scan
_exptl_crystal_colour colorless
_exptl_crystal_density_diffrn 1.583
_exptl_crystal_density_method 'not measured'
_exptl_crystal_description plate
_exptl_crystal_F_000 988
_exptl_crystal_size_max 0.22
_exptl_crystal_size_mid 0.18
_exptl_crystal_size_min 0.15
_refine_diff_density_max 0.594
_refine_diff_density_min -0.352
_refine_diff_density_rms 0.074
_refine_ls_extinction_method none
_refine_ls_goodness_of_fit_ref 0.781
_refine_ls_hydrogen_treatment mixed
_refine_ls_matrix_type full
_refine_ls_number_parameters 504
_refine_ls_number_reflns 7433
_refine_ls_number_restraints 40
_refine_ls_restrained_S_all 0.862
_refine_ls_R_factor_all 0.1002
_refine_ls_R_factor_gt 0.0393
_refine_ls_shift/su_max 0.001
_refine_ls_shift/su_mean 0.000
_refine_ls_structure_factor_coef Fsqd
_refine_ls_weighting_details 'calc w=1/[\s^2^(Fo^2^)+(0.0260P)^2^+0.0000P] where P=(Fo^2^+2Fc^2^)/3'
_refine_ls_weighting_scheme calc
_refine_ls_wR_factor_gt 0.0657
_refine_ls_wR_factor_ref 0.0735
_reflns_number_gt 3775
_reflns_number_total 7433
_reflns_threshold_expression >2\s(I)
_cod_data_source_file c3ce41974f.txt
_cod_data_source_block comp7
_cod_depositor_comments
;
The following automatic conversions were performed:

'_symmetry_cell_setting' value 'Triclinic' changed to 'triclinic'
according to
/usr/data/users/saulius/automatic-downloads/current/RSC/lib/dictionaries/cif_core.dic
dictionary named 'cif_core.dic' version 2.4.2 from 2011-04-26.

Automatic conversion script
Id: cif_fix_values 2281 2013-09-26 08:29:07Z andrius 
;
_cod_original_cell_volume 2048.6(5)
_cod_original_sg_symbol_Hall '-p 1'
_cod_original_sg_symbol_H-M 'p -1'
_cod_database_code 7213857

loop_
_symmetry_equiv_pos_as_xyz
'x, y, z'
'-x, -y, -z'

loop_
_atom_site_label
_atom_site_type_symbol
_atom_site_fract_x
_atom_site_fract_y
_atom_site_fract_z
_atom_site_U_iso_or_equiv
_atom_site_adp_type
_atom_site_occupancy
_atom_site_symmetry_multiplicity
_atom_site_calc_flag
_atom_site_refinement_flags
Cd1 Cd 0.34801(3) 0.38098(3) 0.94099(3) 0.04262(14) Uani 1 1 d .
Cd2 Cd 0.00488(4) 0.18441(3) 0.89941(3) 0.04963(15) Uani 1 1 d .
C1 C 0.2712(5) 0.1193(5) 0.8883(4) 0.0522(15) Uani 1 1 d .
C2 C 0.3829(5) 0.0564(4) 0.8853(4) 0.0424(14) Uani 1 1 d .
C3 C 0.3615(5) -0.0417(4) 0.8910(4) 0.0505(16) Uani 1 1 d .
H3 H 0.2763 -0.0683 0.8963 0.061 Uiso 1 1 calc R
C4 C 0.4641(5) -0.1010(4) 0.8888(4) 0.0517(16) Uani 1 1 d .
H4 H 0.4481 -0.1671 0.8925 0.062 Uiso 1 1 calc R
C5 C 0.5910(5) -0.0615(4) 0.8812(4) 0.0541(16) Uani 1 1 d .
H5 H 0.6601 -0.1020 0.8783 0.065 Uiso 1 1 calc R
C6 C 0.6156(5) 0.0384(4) 0.8780(4) 0.0399(13) Uani 1 1 d .
C7 C 0.5109(4) 0.0964(4) 0.8795(4) 0.0414(13) Uani 1 1 d .
H7 H 0.5267 0.1629 0.8765 0.050 Uiso 1 1 calc R
C8 C 0.7545(5) 0.0849(5) 0.8786(4) 0.0478(15) Uani 1 1 d .
C9 C 0.6027(5) 0.4005(4) 0.8850(5) 0.0437(15) Uani 1 1 d .
C10 C 0.7256(4) 0.4039(4) 0.8376(4) 0.0333(12) Uani 1 1 d .
C11 C 0.8480(4) 0.4051(4) 0.8805(3) 0.0365(13) Uani 1 1 d .
H11 H 0.8540 0.4015 0.9378 0.044 Uiso 1 1 calc R
C12 C 0.9621(4) 0.4116(4) 0.8391(4) 0.0367(13) Uani 1 1 d .
C13 C 0.9526(5) 0.4227(4) 0.7571(4) 0.0531(16) Uani 1 1 d .
H13 H 1.0294 0.4315 0.7307 0.064 Uiso 1 1 calc R
C14 C 0.8301(6) 0.4209(5) 0.7126(4) 0.0638(18) Uani 1 1 d .
H14 H 0.8244 0.4270 0.6563 0.077 Uiso 1 1 calc R
C15 C 0.7186(5) 0.4102(4) 0.7525(4) 0.0507(15) Uani 1 1 d .
H15 H 0.6361 0.4070 0.7223 0.061 Uiso 1 1 calc R
C16 C 1.0944(5) 0.4052(4) 0.8837(4) 0.0443(14) Uani 1 1 d .
N2 N 0.3762(6) 0.3409(4) 1.2059(4) 0.0676(15) Uani 1 1 d .
C18 C 0.5155(5) 0.3836(4) 1.1223(4) 0.0466(15) Uani 1 1 d .
H18 H 0.5942 0.4051 1.1039 0.056 Uiso 1 1 calc R
C19 C 0.6090(7) 0.3840(5) 1.2714(4) 0.0708(19) Uani 1 1 d .
H19A H 0.6945 0.3979 1.2517 0.085 Uiso 1 1 calc R
H19B H 0.6072 0.3186 1.2818 0.085 Uiso 1 1 calc R
C20 C 0.5940(8) 0.4702(7) 1.3564(6) 0.109(3) Uani 1 1 d .
H20A H 0.5033 0.4632 1.3707 0.131 Uiso 1 1 calc R
H20B H 0.6117 0.5372 1.3491 0.131 Uiso 1 1 calc R
C21 C 0.6901(8) 0.4697(8) 1.4359(5) 0.110(3) Uani 1 1 d .
H21A H 0.6691 0.5216 1.4922 0.132 Uiso 1 1 calc R
H21B H 0.6759 0.4008 1.4402 0.132 Uiso 1 1 calc R
C22 C 0.8343(7) 0.4939(6) 1.4257(5) 0.089(2) Uani 1 1 d .
H22A H 0.8499 0.5639 1.4238 0.107 Uiso 1 1 calc R
H22B H 0.8553 0.4434 1.3686 0.107 Uiso 1 1 calc R
C23 C 0.9279(6) 0.4888(6) 1.5056(5) 0.084(2) Uani 1 1 d .
H23A H 0.9079 0.5401 1.5626 0.100 Uiso 1 1 calc R
H23B H 0.9113 0.4191 1.5081 0.100 Uiso 1 1 calc R
C24 C 0.0085(5) 0.1612(5) 1.0970(5) 0.0565(17) Uani 1 1 d .
H24 H 0.0495 0.1003 1.0746 0.068 Uiso 1 1 calc R
C25 C -0.0775(7) 0.2973(5) 1.1107(6) 0.076(2) Uani 1 1 d U
H25 H -0.1079 0.3522 1.0972 0.091 Uiso 1 1 calc R
C26 C -0.0188(8) 0.1598(6) 1.2514(5) 0.088(2) Uani 1 1 d .
H26A H -0.0219 0.0835 1.2265 0.106 Uiso 1 1 calc R
H26B H -0.0918 0.1775 1.2882 0.106 Uiso 1 1 calc R
C27 C 0.1173(11) 0.2117(8) 1.3124(7) 0.134(4) Uani 1 1 d .
H27A H 0.1894 0.1966 1.2745 0.161 Uiso 1 1 calc R
H27B H 0.1183 0.2878 1.3385 0.161 Uiso 1 1 calc R
C28 C 0.1384(15) 0.1757(13) 1.3809(9) 0.218(7) Uani 1 1 d D
H28A H 0.1246 0.0990 1.3542 0.261 Uiso 1 1 calc R
H28B H 0.0702 0.1977 1.4213 0.261 Uiso 1 1 calc R
C29 C 0.2748(18) 0.2097(14) 1.4404(13) 0.239(7) Uani 1 1 d DU
H29A H 0.2957 0.2861 1.4649 0.287 Uiso 1 1 calc R
H29B H 0.2728 0.1857 1.4905 0.287 Uiso 1 1 calc R
C30 C 0.369(2) 0.163(2) 1.3843(12) 0.356(15) Uani 1 1 d D
H30A H 0.3326 0.0924 1.3436 0.427 Uiso 1 1 calc R
H30B H 0.3926 0.2043 1.3479 0.427 Uiso 1 1 calc R
C31 C 0.577(2) 0.1249(18) 1.3928(18) 0.345(14) Uiso 1 1 d D
H31A H 0.6013 0.1814 1.3717 0.414 Uiso 1 1 calc RD
H31B H 0.5300 0.0684 1.3396 0.414 Uiso 1 1 calc RD
C32 C 0.479(3) 0.160(2) 1.436(2) 0.360(13) Uani 1 1 d DU
H32A H 0.5089 0.2304 1.4802 0.433 Uiso 1 1 calc R
H32B H 0.4545 0.1154 1.4694 0.433 Uiso 1 1 calc R
C33 C 0.6982(18) 0.0872(14) 1.3957(8) 0.251(8) Uani 1 1 d D
H33A H 0.7653 0.1376 1.3881 0.301 Uiso 1 1 calc RD
H33B H 0.6945 0.0217 1.3434 0.301 Uiso 1 1 calc RD
C34 C 0.745(2) 0.0665(17) 1.4789(15) 0.314(11) Uani 1 1 d DU
H34A H 0.6708 0.0534 1.5100 0.377 Uiso 1 1 calc R
H34B H 0.7942 0.0061 1.4625 0.377 Uiso 1 1 calc R
C35 C 0.8247(17) 0.1564(16) 1.5317(9) 0.266(9) Uani 1 1 d D
H35A H 0.7712 0.2132 1.5560 0.320 Uiso 1 1 calc R
H35B H 0.8865 0.1766 1.4953 0.320 Uiso 1 1 calc RD
C36 C 0.8863(10) 0.1464(7) 1.6973(7) 0.099(3) Uani 1 1 d .
H36 H 0.8022 0.1428 1.7163 0.119 Uiso 1 1 calc R
C37 C 1.0904(10) 0.1626(7) 1.6941(7) 0.112(3) Uani 1 1 d .
H37 H 1.1808 0.1717 1.7122 0.134 Uiso 1 1 calc R
N1 N 0.3979(4) 0.3612(3) 1.0740(3) 0.0462(12) Uani 1 1 d .
C17 C 0.3177(6) 0.3353(5) 1.1295(5) 0.0604(17) Uani 1 1 d .
H17 H 0.2269 0.3149 1.1137 0.072 Uiso 1 1 calc R
N3 N 0.5055(5) 0.3713(4) 1.2001(4) 0.0557(13) Uani 1 1 d .
N4 N -0.0165(4) 0.2215(4) 1.0518(4) 0.0585(14) Uani 1 1 d .
N5 N -0.0900(6) 0.2870(4) 1.1882(4) 0.0789(17) Uani 1 1 d .
N6 N -0.0322(5) 0.1984(4) 1.1778(4) 0.0630(14) Uani 1 1 d .
N7 N 0.9093(11) 0.1378(8) 1.6175(7) 0.152(4) Uani 1 1 d D
N8 N 1.0409(13) 0.1503(8) 1.6123(7) 0.158(4) Uani 1 1 d .
N9 N 0.9967(6) 0.1608(4) 1.7484(4) 0.0675(15) Uani 1 1 d .
O1 O 0.1623(4) 0.0848(3) 0.9060(3) 0.0766(13) Uani 1 1 d .
O2 O 0.2884(4) 0.2016(3) 0.8712(3) 0.0639(12) Uani 1 1 d .
O3 O 0.7732(3) 0.1787(3) 0.8810(3) 0.0657(12) Uani 1 1 d .
O4 O 0.8475(3) 0.0305(3) 0.8759(3) 0.0637(12) Uani 1 1 d .
O5 O 0.6115(3) 0.4325(3) 0.9692(3) 0.0497(10) Uani 1 1 d .
O6 O 0.4920(3) 0.3646(3) 0.8350(3) 0.0599(11) Uani 1 1 d .
O7 O 1.0974(3) 0.3625(3) 0.9428(3) 0.0455(9) Uani 1 1 d .
O8 O 1.1983(3) 0.4380(3) 0.8600(3) 0.0574(11) Uani 1 1 d .
O1W O 0.4904(16) -0.1690(12) 1.3153(11) 0.179(6) Uiso 0.50 1 d P

loop_
_atom_site_aniso_label
_atom_site_aniso_U_11
_atom_site_aniso_U_22
_atom_site_aniso_U_33
_atom_site_aniso_U_23
_atom_site_aniso_U_13
_atom_site_aniso_U_12
Cd1 0.0259(2) 0.0410(3) 0.0602(3) 0.0182(2) 0.0038(2) 0.00485(19)
Cd2 0.0267(2) 0.0461(3) 0.0802(4) 0.0279(3) 0.0112(2) 0.0036(2)
C1 0.033(3) 0.050(4) 0.064(4) 0.011(4) 0.001(3) 0.006(3)
C2 0.031(3) 0.033(3) 0.058(4) 0.010(3) 0.007(3) 0.007(2)
C3 0.027(3) 0.041(3) 0.078(5) 0.016(3) 0.015(3) 0.000(3)
C4 0.043(3) 0.027(3) 0.081(5) 0.018(3) 0.006(3) -0.003(3)
C5 0.035(3) 0.035(3) 0.093(5) 0.023(3) 0.009(3) 0.015(3)
C6 0.028(3) 0.033(3) 0.058(4) 0.016(3) 0.006(3) 0.005(2)
C7 0.026(3) 0.035(3) 0.065(4) 0.022(3) 0.002(3) 0.006(2)
C8 0.033(3) 0.041(4) 0.072(4) 0.024(3) 0.013(3) 0.005(3)
C9 0.029(3) 0.036(3) 0.072(5) 0.024(4) 0.010(3) 0.008(3)
C10 0.023(3) 0.031(3) 0.048(4) 0.017(3) 0.003(2) 0.007(2)
C11 0.037(3) 0.037(3) 0.043(3) 0.020(3) 0.009(3) 0.014(2)
C12 0.024(3) 0.038(3) 0.050(4) 0.017(3) 0.007(2) 0.008(2)
C13 0.035(3) 0.075(4) 0.065(4) 0.041(4) 0.022(3) 0.012(3)
C14 0.051(4) 0.097(5) 0.065(5) 0.052(4) 0.012(3) 0.020(4)
C15 0.037(3) 0.064(4) 0.059(4) 0.032(4) 0.000(3) 0.015(3)
C16 0.029(3) 0.038(3) 0.059(4) 0.009(3) 0.005(3) 0.007(3)
N2 0.063(4) 0.071(4) 0.083(4) 0.045(4) 0.018(3) 0.008(3)
C18 0.037(3) 0.051(4) 0.061(4) 0.031(3) 0.008(3) 0.010(3)
C19 0.079(5) 0.081(5) 0.053(5) 0.019(4) 0.008(4) 0.035(4)
C20 0.092(6) 0.128(8) 0.086(6) 0.017(6) -0.010(5) 0.018(5)
C21 0.102(7) 0.142(8) 0.075(6) 0.026(6) 0.020(5) 0.013(6)
C22 0.096(6) 0.099(6) 0.061(5) 0.021(5) 0.001(4) -0.003(5)
C23 0.089(5) 0.101(6) 0.066(5) 0.039(4) 0.009(4) 0.009(5)
C24 0.043(3) 0.045(4) 0.076(5) 0.016(4) 0.014(3) 0.005(3)
C25 0.076(4) 0.064(4) 0.104(6) 0.045(4) 0.025(4) 0.022(4)
C26 0.097(6) 0.094(6) 0.084(6) 0.041(5) 0.020(5) 0.026(5)
C27 0.170(11) 0.152(9) 0.101(8) 0.075(7) -0.002(7) 0.019(8)
C28 0.246(17) 0.246(16) 0.123(10) 0.057(11) -0.048(11) -0.052(13)
C29 0.239(7) 0.239(7) 0.239(7) 0.090(3) 0.0257(14) 0.0307(15)
C30 0.191(17) 0.68(5) 0.164(15) 0.11(2) 0.009(14) 0.11(2)
C32 0.360(17) 0.388(16) 0.345(16) 0.151(11) 0.043(11) 0.045(11)
C33 0.30(2) 0.36(2) 0.088(9) 0.079(12) -0.042(11) 0.071(18)
C34 0.314(11) 0.314(11) 0.314(11) 0.118(4) 0.0341(16) 0.0404(18)
C35 0.246(19) 0.32(2) 0.155(14) 0.005(15) 0.029(14) 0.013(18)
C36 0.107(8) 0.107(7) 0.075(7) 0.032(6) -0.006(6) -0.006(5)
C37 0.112(7) 0.148(8) 0.070(7) 0.026(6) 0.024(6) 0.047(6)
N1 0.037(3) 0.037(3) 0.069(3) 0.025(3) 0.008(3) 0.000(2)
C17 0.042(4) 0.053(4) 0.092(6) 0.036(4) 0.008(4) -0.006(3)
N3 0.047(3) 0.056(3) 0.071(4) 0.032(3) 0.002(3) 0.011(2)
N4 0.039(3) 0.052(3) 0.091(4) 0.031(3) 0.023(3) 0.009(2)
N5 0.089(4) 0.063(4) 0.086(5) 0.021(4) 0.029(4) 0.029(3)
N6 0.053(3) 0.059(4) 0.080(4) 0.028(3) 0.013(3) 0.009(3)
N7 0.144(8) 0.220(10) 0.081(7) 0.048(7) -0.019(7) 0.025(8)
N8 0.190(10) 0.207(10) 0.067(7) 0.026(6) 0.046(7) 0.063(9)
N9 0.073(4) 0.053(3) 0.066(4) 0.012(3) 0.009(4) 0.004(3)
O1 0.031(2) 0.092(3) 0.123(4) 0.053(3) 0.025(2) 0.022(2)
O2 0.044(2) 0.036(2) 0.103(4) 0.018(3) -0.004(2) 0.0099(19)
O3 0.029(2) 0.052(3) 0.130(4) 0.051(3) 0.014(2) 0.0009(18)
O4 0.0267(19) 0.049(2) 0.117(4) 0.029(3) 0.017(2) 0.0143(18)
O5 0.047(2) 0.046(2) 0.063(3) 0.024(2) 0.026(2) 0.0178(19)
O6 0.028(2) 0.070(3) 0.074(3) 0.019(2) 0.006(2) 0.0039(19)
O7 0.036(2) 0.041(2) 0.062(3) 0.021(2) -0.0025(19) 0.0115(17)
O8 0.0227(19) 0.073(3) 0.079(3) 0.032(2) 0.007(2) 0.0026(19)

loop_
_atom_type_symbol
_atom_type_description
_atom_type_scat_dispersion_real
_atom_type_scat_dispersion_imag
_atom_type_scat_source
C C 0.0033 0.0016 'International Tables Vol C Tables 4.2.6.8 and 6.1.1.4'
H H 0.0000 0.0000 'International Tables Vol C Tables 4.2.6.8 and 6.1.1.4'
N N 0.0061 0.0033 'International Tables Vol C Tables 4.2.6.8 and 6.1.1.4'
O O 0.0106 0.0060 'International Tables Vol C Tables 4.2.6.8 and 6.1.1.4'
Cd Cd -0.8075 1.2024 'International Tables Vol C Tables 4.2.6.8 and 6.1.1.4'

loop_
_geom_angle_atom_site_label_1
_geom_angle_atom_site_label_2
_geom_angle_atom_site_label_3
_geom_angle
_geom_angle_site_symmetry_1
_geom_angle_site_symmetry_3
N1 Cd1 O6 123.82(14) . .
N1 Cd1 O2 89.59(15) . .
O6 Cd1 O2 86.87(15) . .
N1 Cd1 O8 145.16(14) . 1_455
O6 Cd1 O8 90.39(13) . 1_455
O2 Cd1 O8 99.63(14) . 1_455
N1 Cd1 O5 85.00(15) . 2_667
O6 Cd1 O5 101.77(13) . 2_667
O2 Cd1 O5 171.34(14) . 2_667
O8 Cd1 O5 81.23(14) 1_455 2_667
N1 Cd1 O7 96.67(14) . 1_455
O6 Cd1 O7 136.51(13) . 1_455
O2 Cd1 O7 77.45(12) . 1_455
O8 Cd1 O7 53.75(12) 1_455 1_455
O5 Cd1 O7 96.43(11) 2_667 1_455
O1 Cd2 N9 99.62(19) . 1_454
O1 Cd2 N4 89.35(17) . .
N9 Cd2 N4 170.94(19) 1_454 .
O1 Cd2 O3 141.68(14) . 1_455
N9 Cd2 O3 85.94(19) 1_454 1_455
N4 Cd2 O3 86.17(16) . 1_455
O1 Cd2 O7 110.38(14) . 1_455
N9 Cd2 O7 90.95(16) 1_454 1_455
N4 Cd2 O7 87.16(15) . 1_455
O3 Cd2 O7 107.38(12) 1_455 1_455
O1 Cd2 O4 86.47(14) . 1_455
N9 Cd2 O4 95.29(17) 1_454 1_455
N4 Cd2 O4 83.84(15) . 1_455
O3 Cd2 O4 55.21(12) 1_455 1_455
O7 Cd2 O4 160.82(11) 1_455 1_455
O1 Cd2 C8 113.87(16) . 1_455
N9 Cd2 C8 92.6(2) 1_454 1_455
N4 Cd2 C8 82.42(17) . 1_455
O3 Cd2 C8 27.83(13) 1_455 1_455
O7 Cd2 C8 134.27(14) 1_455 1_455
O4 Cd2 C8 27.50(13) 1_455 1_455
O1 C1 O2 123.3(5) . .
O1 C1 C2 117.2(6) . .
O2 C1 C2 119.5(5) . .
C3 C2 C7 118.9(4) . .
C3 C2 C1 120.3(5) . .
C7 C2 C1 120.8(5) . .
C2 C3 C4 121.2(5) . .
C2 C3 H3 119.4 . .
C4 C3 H3 119.4 . .
C3 C4 C5 119.7(5) . .
C3 C4 H4 120.2 . .
C5 C4 H4 120.2 . .
C4 C5 C6 120.2(5) . .
C4 C5 H5 119.9 . .
C6 C5 H5 119.9 . .
C7 C6 C5 119.3(4) . .
C7 C6 C8 120.6(5) . .
C5 C6 C8 120.0(4) . .
C6 C7 C2 120.8(5) . .
C6 C7 H7 119.6 . .
C2 C7 H7 119.6 . .
O4 C8 O3 122.5(5) . .
O4 C8 C6 119.6(5) . .
O3 C8 C6 117.9(5) . .
O4 C8 Cd2 63.1(3) . 1_655
O3 C8 Cd2 59.8(3) . 1_655
C6 C8 Cd2 173.5(4) . 1_655
O5 C9 O6 122.8(5) . .
O5 C9 C10 120.0(5) . .
O6 C9 C10 117.2(6) . .
C11 C10 C15 119.0(4) . .
C11 C10 C9 119.8(5) . .
C15 C10 C9 121.1(5) . .
C10 C11 C12 120.5(5) . .
C10 C11 H11 119.8 . .
C12 C11 H11 119.8 . .
C13 C12 C11 119.1(5) . .
C13 C12 C16 120.8(5) . .
C11 C12 C16 120.0(5) . .
C12 C13 C14 121.0(5) . .
C12 C13 H13 119.5 . .
C14 C13 H13 119.5 . .
C15 C14 C13 119.0(5) . .
C15 C14 H14 120.5 . .
C13 C14 H14 120.5 . .
C14 C15 C10 121.2(5) . .
C14 C15 H15 119.4 . .
C10 C15 H15 119.4 . .
O8 C16 O7 121.4(5) . .
O8 C16 C12 119.4(5) . .
O7 C16 C12 119.1(5) . .
C17 N2 N3 102.7(5) . .
N3 C18 N1 110.8(5) . .
N3 C18 H18 124.6 . .
N1 C18 H18 124.6 . .
N3 C19 C20 112.3(5) . .
N3 C19 H19A 109.1 . .
C20 C19 H19A 109.1 . .
N3 C19 H19B 109.1 . .
C20 C19 H19B 109.1 . .
H19A C19 H19B 107.9 . .
C19 C20 C21 111.4(7) . .
C19 C20 H20A 109.4 . .
C21 C20 H20A 109.4 . .
C19 C20 H20B 109.4 . .
C21 C20 H20B 109.4 . .
H20A C20 H20B 108.0 . .
C22 C21 C20 113.5(6) . .
C22 C21 H21A 108.9 . .
C20 C21 H21A 108.9 . .
C22 C21 H21B 108.9 . .
C20 C21 H21B 108.9 . .
H21A C21 H21B 107.7 . .
C21 C22 C23 111.8(6) . .
C21 C22 H22A 109.3 . .
C23 C22 H22A 109.3 . .
C21 C22 H22B 109.3 . .
C23 C22 H22B 109.3 . .
H22A C22 H22B 107.9 . .
C23 C23 C22 111.7(7) 2_768 .
C23 C23 H23A 109.3 2_768 .
C22 C23 H23A 109.3 . .
C23 C23 H23B 109.3 2_768 .
C22 C23 H23B 109.3 . .
H23A C23 H23B 107.9 . .
N6 C24 N4 110.8(5) . .
N6 C24 H24 124.6 . .
N4 C24 H24 124.6 . .
N5 C25 N4 114.4(6) . .
N5 C25 H25 122.8 . .
N4 C25 H25 122.8 . .
N6 C26 C27 109.8(6) . .
N6 C26 H26A 109.7 . .
C27 C26 H26A 109.7 . .
N6 C26 H26B 109.7 . .
C27 C26 H26B 109.7 . .
H26A C26 H26B 108.2 . .
C28 C27 C26 112.8(10) . .
C28 C27 H27A 109.0 . .
C26 C27 H27A 109.0 . .
C28 C27 H27B 109.0 . .
C26 C27 H27B 109.0 . .
H27A C27 H27B 107.8 . .
C27 C28 C29 119.0(14) . .
C27 C28 H28A 107.6 . .
C29 C28 H28A 107.6 . .
C27 C28 H28B 107.6 . .
C29 C28 H28B 107.6 . .
H28A C28 H28B 107.0 . .
C30 C29 C28 106.9(16) . .
C30 C29 H29A 110.3 . .
C28 C29 H29A 110.3 . .
C30 C29 H29B 110.3 . .
C28 C29 H29B 110.3 . .
H29A C29 H29B 108.6 . .
C32 C30 C29 109.6(17) . .
C32 C30 H30A 109.8 . .
C29 C30 H30A 109.8 . .
C32 C30 H30B 109.8 . .
C29 C30 H30B 109.8 . .
H30A C30 H30B 108.2 . .
C32 C31 C33 147(3) . .
C32 C31 H31A 100.2 . .
C33 C31 H31A 100.2 . .
C32 C31 H31B 100.2 . .
C33 C31 H31B 100.2 . .
H31A C31 H31B 104.2 . .
C31 C32 C30 116(3) . .
C31 C32 H32A 108.3 . .
C30 C32 H32A 108.3 . .
C31 C32 H32B 108.3 . .
C30 C32 H32B 108.3 . .
H32A C32 H32B 107.4 . .
C31 C33 C34 119(2) . .
C31 C33 H33A 107.7 . .
C34 C33 H33A 107.7 . .
C31 C33 H33B 107.7 . .
C34 C33 H33B 107.7 . .
H33A C33 H33B 107.1 . .
C35 C34 C33 104.4(15) . .
C35 C34 H34A 110.9 . .
C33 C34 H34A 110.9 . .
C35 C34 H34B 110.9 . .
C33 C34 H34B 110.9 . .
H34A C34 H34B 108.9 . .
C34 C35 N7 110.4(17) . .
C34 C35 H35A 109.6 . .
N7 C35 H35A 109.6 . .
C34 C35 H35B 109.6 . .
N7 C35 H35B 109.6 . .
H35A C35 H35B 108.1 . .
N7 C36 N9 110.5(9) . .
N7 C36 H36 124.8 . .
N9 C36 H36 124.8 . .
N8 C37 N9 112.5(9) . .
N8 C37 H37 123.8 . .
N9 C37 H37 123.8 . .
C18 N1 C17 101.8(5) . .
C18 N1 Cd1 127.3(4) . .
C17 N1 Cd1 130.5(4) . .
N2 C17 N1 115.4(5) . .
N2 C17 H17 122.3 . .
N1 C17 H17 122.3 . .
C18 N3 N2 109.3(5) . .
C18 N3 C19 129.1(5) . .
N2 N3 C19 121.6(5) . .
C24 N4 C25 102.8(5) . .
C24 N4 Cd2 126.6(4) . .
C25 N4 Cd2 129.6(5) . .
C25 N5 N6 102.3(5) . .
C24 N6 N5 109.7(5) . .
C24 N6 C26 129.2(6) . .
N5 N6 C26 121.0(6) . .
C36 N7 N8 110.5(9) . .
C36 N7 C35 134.6(12) . .
N8 N7 C35 110.9(12) . .
C37 N8 N7 102.4(8) . .
C36 N9 C37 104.1(7) . .
C36 N9 Cd2 123.0(6) . 1_656
C37 N9 Cd2 132.8(6) . 1_656
C1 O1 Cd2 111.8(4) . .
C1 O2 Cd1 141.6(4) . .
C8 O3 Cd2 92.3(3) . 1_655
C8 O4 Cd2 89.4(3) . 1_655
C9 O5 Cd1 120.1(3) . 2_667
C9 O6 Cd1 101.3(4) . .
C16 O7 Cd2 119.0(3) . 1_655
C16 O7 Cd1 86.4(3) . 1_655
Cd2 O7 Cd1 111.88(13) 1_655 1_655
C16 O8 Cd1 98.3(3) . 1_655

loop_
_geom_bond_atom_site_label_1
_geom_bond_atom_site_label_2
_geom_bond_distance
_geom_bond_site_symmetry_2
Cd1 N1 2.266(5) .
Cd1 O6 2.272(3) .
Cd1 O2 2.296(4) .
Cd1 O8 2.306(4) 1_455
Cd1 O5 2.406(4) 2_667
Cd1 O7 2.545(3) 1_455
Cd2 O1 2.225(4) .
Cd2 N9 2.302(6) 1_454
Cd2 N4 2.320(5) .
Cd2 O3 2.349(3) 1_455
Cd2 O7 2.359(4) 1_455
Cd2 O4 2.421(4) 1_455
Cd2 C8 2.715(5) 1_455
C1 O1 1.254(6) .
C1 O2 1.255(6) .
C1 C2 1.484(7) .
C2 C3 1.379(7) .
C2 C7 1.388(6) .
C3 C4 1.380(7) .
C3 H3 0.9300 .
C4 C5 1.383(7) .
C4 H4 0.9300 .
C5 C6 1.390(7) .
C5 H5 0.9300 .
C6 C7 1.387(6) .
C6 C8 1.494(7) .
C7 H7 0.9300 .
C8 O4 1.254(6) .
C8 O3 1.269(6) .
C8 Cd2 2.715(5) 1_655
C9 O5 1.244(6) .
C9 O6 1.279(6) .
C9 C10 1.510(7) .
C10 C11 1.379(6) .
C10 C15 1.387(7) .
C11 C12 1.385(6) .
C11 H11 0.9300 .
C12 C13 1.368(7) .
C12 C16 1.508(7) .
C13 C14 1.389(7) .
C13 H13 0.9300 .
C14 C15 1.359(7) .
C14 H14 0.9300 .
C15 H15 0.9300 .
C16 O8 1.246(6) .
C16 O7 1.280(6) .
N2 C17 1.294(8) .
N2 N3 1.363(6) .
C18 N3 1.320(7) .
C18 N1 1.326(7) .
C18 H18 0.9300 .
C19 N3 1.447(7) .
C19 C20 1.463(9) .
C19 H19A 0.9700 .
C19 H19B 0.9700 .
C20 C21 1.553(10) .
C20 H20A 0.9700 .
C20 H20B 0.9700 .
C21 C22 1.508(9) .
C21 H21A 0.9700 .
C21 H21B 0.9700 .
C22 C23 1.568(9) .
C22 H22A 0.9700 .
C22 H22B 0.9700 .
C23 C23 1.508(12) 2_768
C23 H23A 0.9700 .
C23 H23B 0.9700 .
C24 N6 1.310(7) .
C24 N4 1.312(7) .
C24 H24 0.9300 .
C25 N5 1.308(8) .
C25 N4 1.352(8) .
C25 H25 0.9300 .
C26 N6 1.458(8) .
C26 C27 1.582(12) .
C26 H26A 0.9700 .
C26 H26B 0.9700 .
C27 C28 1.367(13) .
C27 H27A 0.9700 .
C27 H27B 0.9700 .
C28 C29 1.558(16) .
C28 H28A 0.9700 .
C28 H28B 0.9700 .
C29 C30 1.389(16) .
C29 H29A 0.9700 .
C29 H29B 0.9700 .
C30 C32 1.37(2) .
C30 H30A 0.9700 .
C30 H30B 0.9700 .
C31 C32 1.27(2) .
C31 C33 1.388(13) .
C31 H31A 0.9700 .
C31 H31B 0.9700 .
C32 H32A 0.9700 .
C32 H32B 0.9700 .
C33 C34 1.513(19) .
C33 H33A 0.9700 .
C33 H33B 0.9700 .
C34 C35 1.357(16) .
C34 H34A 0.9700 .
C34 H34B 0.9700 .
C35 N7 1.680(17) .
C35 H35A 0.9700 .
C35 H35B 0.9700 .
C36 N7 1.273(10) .
C36 N9 1.299(9) .
C36 H36 0.9300 .
C37 N8 1.312(11) .
C37 N9 1.334(9) .
C37 H37 0.9300 .
N1 C17 1.359(7) .
C17 H17 0.9300 .
N5 N6 1.361(7) .
N7 N8 1.347(11) .
N9 Cd2 2.302(6) 1_656
O3 Cd2 2.349(3) 1_655
O4 Cd2 2.421(4) 1_655
O5 Cd1 2.406(4) 2_667
O7 Cd2 2.359(4) 1_655
O7 Cd1 2.545(3) 1_655
O8 Cd1 2.306(4) 1_655

loop_
_geom_torsion_atom_site_label_1
_geom_torsion_atom_site_label_2
_geom_torsion_atom_site_label_3
_geom_torsion_atom_site_label_4
_geom_torsion
_geom_torsion_site_symmetry_1
_geom_torsion_site_symmetry_4
O1 C1 C2 C3 7.6(9) . .
O2 C1 C2 C3 -170.7(5) . .
O1 C1 C2 C7 -170.5(5) . .
O2 C1 C2 C7 11.2(9) . .
C7 C2 C3 C4 -1.4(9) . .
C1 C2 C3 C4 -179.6(6) . .
C2 C3 C4 C5 0.2(9) . .
C3 C4 C5 C6 1.5(9) . .
C4 C5 C6 C7 -2.0(9) . .
C4 C5 C6 C8 174.2(6) . .
C5 C6 C7 C2 0.8(8) . .
C8 C6 C7 C2 -175.4(5) . .
C3 C2 C7 C6 0.9(8) . .
C1 C2 C7 C6 179.1(5) . .
C7 C6 C8 O4 -178.9(5) . .
C5 C6 C8 O4 4.9(9) . .
C7 C6 C8 O3 0.3(8) . .
C5 C6 C8 O3 -175.9(5) . .
C7 C6 C8 Cd2 68(4) . 1_655
C5 C6 C8 Cd2 -108(3) . 1_655
O5 C9 C10 C11 23.4(7) . .
O6 C9 C10 C11 -157.2(5) . .
O5 C9 C10 C15 -154.1(5) . .
O6 C9 C10 C15 25.4(7) . .
C15 C10 C11 C12 -0.5(7) . .
C9 C10 C11 C12 -178.0(4) . .
C10 C11 C12 C13 3.5(7) . .
C10 C11 C12 C16 -175.8(4) . .
C11 C12 C13 C14 -4.0(8) . .
C16 C12 C13 C14 175.3(5) . .
C12 C13 C14 C15 1.4(9) . .
C13 C14 C15 C10 1.8(9) . .
C11 C10 C15 C14 -2.2(8) . .
C9 C10 C15 C14 175.2(5) . .
C13 C12 C16 O8 19.4(8) . .
C11 C12 C16 O8 -161.3(5) . .
C13 C12 C16 O7 -158.0(5) . .
C11 C12 C16 O7 21.3(7) . .
N3 C19 C20 C21 169.9(6) . .
C19 C20 C21 C22 66.2(10) . .
C20 C21 C22 C23 -178.1(7) . .
C21 C22 C23 C23 179.0(8) . 2_768
N6 C26 C27 C28 -177.7(10) . .
C26 C27 C28 C29 173.3(12) . .
C27 C28 C29 C30 -67(2) . .
C28 C29 C30 C32 -160(2) . .
C33 C31 C32 C30 -166(3) . .
C29 C30 C32 C31 -176(2) . .
C32 C31 C33 C34 7(5) . .
C31 C33 C34 C35 -95(2) . .
C33 C34 C35 N7 -168.8(12) . .
N3 C18 N1 C17 0.4(6) . .
N3 C18 N1 Cd1 174.2(3) . .
O6 Cd1 N1 C18 31.5(5) . .
O2 Cd1 N1 C18 117.4(4) . .
O8 Cd1 N1 C18 -136.2(4) 1_455 .
O5 Cd1 N1 C18 -69.3(4) 2_667 .
O7 Cd1 N1 C18 -165.2(4) 1_455 .
O6 Cd1 N1 C17 -156.4(4) . .
O2 Cd1 N1 C17 -70.5(5) . .
O8 Cd1 N1 C17 35.9(6) 1_455 .
O5 Cd1 N1 C17 102.7(5) 2_667 .
O7 Cd1 N1 C17 6.8(5) 1_455 .
N3 N2 C17 N1 -1.0(7) . .
C18 N1 C17 N2 0.4(7) . .
Cd1 N1 C17 N2 -173.2(4) . .
N1 C18 N3 N2 -1.0(7) . .
N1 C18 N3 C19 177.9(5) . .
C17 N2 N3 C18 1.1(7) . .
C17 N2 N3 C19 -177.8(5) . .
C20 C19 N3 C18 116.0(7) . .
C20 C19 N3 N2 -65.3(8) . .
N6 C24 N4 C25 -1.0(6) . .
N6 C24 N4 Cd2 -170.7(4) . .
N5 C25 N4 C24 0.4(8) . .
N5 C25 N4 Cd2 169.7(5) . .
O1 Cd2 N4 C24 -27.8(5) . .
N9 Cd2 N4 C24 143.6(10) 1_454 .
O3 Cd2 N4 C24 114.1(5) 1_455 .
O7 Cd2 N4 C24 -138.3(5) 1_455 .
O4 Cd2 N4 C24 58.7(5) 1_455 .
C8 Cd2 N4 C24 86.4(5) 1_455 .
O1 Cd2 N4 C25 165.2(5) . .
N9 Cd2 N4 C25 -23.3(14) 1_454 .
O3 Cd2 N4 C25 -52.9(5) 1_455 .
O7 Cd2 N4 C25 54.8(5) 1_455 .
O4 Cd2 N4 C25 -108.3(5) 1_455 .
C8 Cd2 N4 C25 -80.6(5) 1_455 .
N4 C25 N5 N6 0.3(8) . .
N4 C24 N6 N5 1.3(7) . .
N4 C24 N6 C26 -176.7(6) . .
C25 N5 N6 C24 -0.9(7) . .
C25 N5 N6 C26 177.2(6) . .
C27 C26 N6 C24 88.0(9) . .
C27 C26 N6 N5 -89.7(8) . .
N9 C36 N7 N8 -2.3(13) . .
N9 C36 N7 C35 -156.8(13) . .
C34 C35 N7 C36 -88(2) . .
C34 C35 N7 N8 117.8(17) . .
N9 C37 N8 N7 -1.5(12) . .
C36 N7 N8 C37 2.3(14) . .
C35 N7 N8 C37 163.2(10) . .
N7 C36 N9 C37 1.3(10) . .
N7 C36 N9 Cd2 178.6(6) . 1_656
N8 C37 N9 C36 0.3(10) . .
N8 C37 N9 Cd2 -176.6(6) . 1_656
O2 C1 O1 Cd2 1.6(8) . .
C2 C1 O1 Cd2 -176.6(4) . .
N9 Cd2 O1 C1 62.8(4) 1_454 .
N4 Cd2 O1 C1 -118.5(4) . .
O3 Cd2 O1 C1 158.5(4) 1_455 .
O7 Cd2 O1 C1 -31.8(5) 1_455 .
O4 Cd2 O1 C1 157.6(4) 1_455 .
C8 Cd2 O1 C1 160.0(4) 1_455 .
O1 C1 O2 Cd1 89.6(8) . .
C2 C1 O2 Cd1 -92.2(7) . .
N1 Cd1 O2 C1 7.0(6) . .
O6 Cd1 O2 C1 130.9(6) . .
O8 Cd1 O2 C1 -139.3(5) 1_455 .
O5 Cd1 O2 C1 -44.3(12) 2_667 .
O7 Cd1 O2 C1 -90.0(6) 1_455 .
O4 C8 O3 Cd2 -7.8(6) . 1_655
C6 C8 O3 Cd2 173.0(5) . 1_655
O3 C8 O4 Cd2 7.6(6) . 1_655
C6 C8 O4 Cd2 -173.3(5) . 1_655
O6 C9 O5 Cd1 -105.5(5) . 2_667
C10 C9 O5 Cd1 73.9(5) . 2_667
O5 C9 O6 Cd1 0.3(6) . .
C10 C9 O6 Cd1 -179.1(3) . .
N1 Cd1 O6 C9 -33.6(4) . .
O2 Cd1 O6 C9 -121.0(3) . .
O8 Cd1 O6 C9 139.3(3) 1_455 .
O5 Cd1 O6 C9 58.2(3) 2_667 .
O7 Cd1 O6 C9 170.9(3) 1_455 .
O8 C16 O7 Cd2 -117.3(5) . 1_655
C12 C16 O7 Cd2 60.0(5) . 1_655
O8 C16 O7 Cd1 -4.3(5) . 1_655
C12 C16 O7 Cd1 173.1(4) . 1_655
O7 C16 O8 Cd1 4.7(6) . 1_655
C12 C16 O8 Cd1 -172.6(4) . 1_655
